data_7119767
loop_
_publ_author_name
'Yogendra, S.'
'Hennersdorf, F.'
'Bauz\'a, A'
'Frontera, A.'
'Fischer, R.'
'Weigand, J. J.'

_publ_section_title
;
 Carbodiphosphorane mediated synthesis of a triflyloxyphosphonium dication
 and its reactivity towards nucleophiles.
;
_journal_issue 20
_journal_name_full 'Chemical communications (Cambridge, England)'
_journal_page_first 2954
_journal_page_last 2957
_journal_paper_doi 10.1039/c7cc00982h
_journal_volume 53
_journal_year 2017
_chemical_formula_moiety 'C8 H10 F3 N2 O2 S, C F3 O3 S'
_chemical_formula_sum 'C9 H10 F6 N2 O5 S2'
_chemical_formula_weight 404.31
_space_group_crystal_system monoclinic
_space_group_IT_number 15
_space_group_name_Hall '-C 2yc'
_space_group_name_H-M_alt 'C 1 2/c 1'
_symmetry_space_group_name_Hall '-C 2yc'
_symmetry_space_group_name_H-M 'C 1 2/c 1'
_atom_sites_solution_hydrogens geom
_audit_creation_date 2016-11-20
_audit_creation_method
;
Olex2 1.2
(compiled 2015.09.30 svn.r3233 for OlexSys, GUI svn.r5103)
;
_audit_update_record
;
2016-11-21 deposited with the CCDC.
2017-02-10 downloaded from the CCDC.
;
_cell_angle_alpha 90
_cell_angle_beta 108.008(2)
_cell_angle_gamma 90
_cell_formula_units_Z 24
_cell_length_a 23.6628(5)
_cell_length_b 10.00738(16)
_cell_length_c 40.5816(8)
_cell_measurement_reflns_used 13420
_cell_measurement_temperature 100.0(2)
_cell_measurement_theta_max 76.3430
_cell_measurement_theta_min 3.8800
_cell_volume 9139.1(3)
_computing_cell_refinement 'CrysAlisPro 1.171.38.43 (Rigaku OD, 2015)'
_computing_data_collection 'CrysAlisPro 1.171.38.43 (Rigaku OD, 2015)'
_computing_data_reduction 'CrysAlisPro 1.171.38.43 (Rigaku OD, 2015)'
_computing_molecular_graphics 'Olex2 (Dolomanov et al., 2009)'
_computing_publication_material 'Olex2 (Dolomanov et al., 2009)'
_computing_structure_refinement 'ShelXL (Sheldrick, 2015)'
_computing_structure_solution 'ShelXT (Sheldrick, 2015)'
_diffrn_ambient_environment N~2~
_diffrn_ambient_temperature 100.0(2)
_diffrn_detector 'CCD plate'
_diffrn_detector_area_resol_mean 5.2850
_diffrn_detector_type AtlasS2
_diffrn_measured_fraction_theta_full 0.999
_diffrn_measured_fraction_theta_max 0.980
_diffrn_measurement_details
;
List of Runs (angles in degrees, time in seconds):

  # Type    Start    End  Width  t~exp~   \w     \q     \k     \f   Frames
#--------------------------------------------------------------------------
  1  \w    -61.00 -28.00   0.50    3.00    --  -38.50 -57.00-120.00   66
  2  \w   -111.00 -16.00   0.50    3.00    --  -38.50 -38.00-180.00  190
  3  \w     24.00  90.00   0.50    3.00    --   42.75-125.00  30.00  132
  4  \w     77.00 118.00   0.50   12.00    --  111.00-125.00 120.00   82
  5  \w     54.00 100.00   0.50   12.00    --  111.00 -94.00 120.00   92
  6  \w     38.00 116.00   0.50   12.00    --  111.00 -30.00  30.00  156
  7  \w     70.00 134.00   0.50   12.00    --  111.00 -45.00 -30.00  128
  8  \w    121.00 173.00   0.50   12.00    --  111.00  30.00 -30.00  104
  9  \w    132.00 159.00   0.50   12.00    --  111.00  77.00  30.00   54
 10  \w    105.00 131.00   0.50   12.00    --  111.00  77.00  30.00   52
 11  \w    103.00 141.00   0.50   12.00    --  111.00 125.00 120.00   76
 12  \w     40.00 135.00   0.50   12.00    --  111.00 -45.00-150.00  190
 13  \w     80.00 119.00   0.50   12.00    --  111.00-125.00-120.00   78
 14  \w     43.00  98.00   0.50   12.00    --  111.00-125.00-150.00  110
 15  \w     30.00  91.00   0.50   12.00    --  111.00 -94.00  30.00  122
 16  \w    -93.00 -56.00   0.50    3.00    --  -38.50 125.00-180.00   74
;
_diffrn_measurement_device 'four-circle diffractometer'
_diffrn_measurement_device_type 'SuperNova, Dual, Cu at zero, AtlasS2'
_diffrn_measurement_method '\w scans'
_diffrn_orient_matrix_type 'CrysAlisPro convention (1999,Acta A55,543-557)'
_diffrn_orient_matrix_UB_11 0.0470226000
_diffrn_orient_matrix_UB_12 0.0010465000
_diffrn_orient_matrix_UB_13 -0.0191369000
_diffrn_orient_matrix_UB_21 -0.0133839000
_diffrn_orient_matrix_UB_22 -0.1480382000
_diffrn_orient_matrix_UB_23 -0.0096724000
_diffrn_orient_matrix_UB_31 -0.0479880000
_diffrn_orient_matrix_UB_32 0.0416931000
_diffrn_orient_matrix_UB_33 -0.0336917000
_diffrn_radiation_monochromator mirror
_diffrn_radiation_probe x-ray
_diffrn_radiation_type CuK\a
_diffrn_radiation_wavelength 1.54184
_diffrn_reflns_av_R_equivalents 0.0544
_diffrn_reflns_av_unetI/netI 0.0386
_diffrn_reflns_Laue_measured_fraction_full 0.999
_diffrn_reflns_Laue_measured_fraction_max 0.980
_diffrn_reflns_limit_h_max 28
_diffrn_reflns_limit_h_min -29
_diffrn_reflns_limit_k_max 12
_diffrn_reflns_limit_k_min -11
_diffrn_reflns_limit_l_max 47
_diffrn_reflns_limit_l_min -51
_diffrn_reflns_number 23429
_diffrn_reflns_point_group_measured_fraction_full 0.999
_diffrn_reflns_point_group_measured_fraction_max 0.980
_diffrn_reflns_theta_full 67.684
_diffrn_reflns_theta_max 76.658
_diffrn_reflns_theta_min 3.888
_diffrn_source 'micro-focus sealed X-ray tube'
_diffrn_source_type 'SuperNova (Cu) X-ray Source'
_exptl_absorpt_coefficient_mu 4.099
_exptl_absorpt_correction_T_max 0.859
_exptl_absorpt_correction_T_min 0.494
_exptl_absorpt_correction_type gaussian
_exptl_absorpt_process_details
;
CrysAlisPro 1.171.38.43 (Rigaku Oxford Diffraction, 2015)
Numerical absorption correction based on gaussian integration over
            a multifaceted crystal model
Empirical absorption correction using spherical harmonics,
 implemented in SCALE3 ABSPACK scaling algorithm.
;
_exptl_crystal_colour colourless
_exptl_crystal_colour_primary colourless
_exptl_crystal_density_diffrn 1.763
_exptl_crystal_description needle
_exptl_crystal_F_000 4896
_exptl_crystal_size_max 0.268
_exptl_crystal_size_mid 0.073
_exptl_crystal_size_min 0.039
_refine_diff_density_max 1.131
_refine_diff_density_min -1.006
_refine_diff_density_rms 0.122
_refine_ls_extinction_method none
_refine_ls_goodness_of_fit_ref 1.028
_refine_ls_hydrogen_treatment constr
_refine_ls_matrix_type full
_refine_ls_number_parameters 680
_refine_ls_number_reflns 9425
_refine_ls_number_restraints 17
_refine_ls_restrained_S_all 1.028
_refine_ls_R_factor_all 0.0642
_refine_ls_R_factor_gt 0.0603
_refine_ls_shift/su_max 0.001
_refine_ls_shift/su_mean 0.000
_refine_ls_structure_factor_coef Fsqd
_refine_ls_weighting_details 'w=1/[\s^2^(Fo^2^)+(0.1059P)^2^+16.3115P] where P=(Fo^2^+2Fc^2^)/3'
_refine_ls_weighting_scheme calc
_refine_ls_wR_factor_gt 0.1674
_refine_ls_wR_factor_ref 0.1735
_reflns_Friedel_coverage 0.000
_reflns_number_gt 8435
_reflns_number_total 9425
_reflns_threshold_expression 'I > 2\s(I)'
_cod_data_source_file c7cc00982h2.cif
_cod_data_source_block 5OTfC
_cod_original_cell_volume 9139.0(3)
_cod_database_code 7119767
_chemical_oxdiff_formula 'C216 H240 F144 N48 O120 S48 '
_chemical_oxdiff_usercomment MY241
_shelx_space_group_comment
;
The symmetry employed for this shelxl refinement is uniquely defined
by the following loop, which should always be used as a source of
symmetry information in preference to the above space-group names.
They are only intended as comments.
;
_reflns_odcompleteness_completeness 99.84
_reflns_odcompleteness_iscentric 1
_reflns_odcompleteness_theta 66.97
_olex2_refinement_description
;
1. Fixed Uiso
 At 1.2 times of:
  All C(H) groups
 At 1.5 times of:
  All C(H,H,H) groups
2. Uiso/Uaniso restraints and constraints
S2D \\sim F4D \\sim F5D \\sim F6D \\sim O5D \\sim C9D: within 2A with sigma of
0.01 and sigma for terminal atoms of 0.02
3. Same fragment restrains
{S2C, F6C, F5C, F4C, O5C, C9C} sigma for 1-2: 0.02, 1-3: 0.02
as
{S2D, F4D, F5D, F6D, O5D, C9D}
4. Others
 Sof(S2D)=Sof(F4D)=Sof(F5D)=Sof(F6D)=Sof(O5D)=Sof(C9D)=1-FVAR(1)
 Sof(S2C)=Sof(F6C)=Sof(F5C)=Sof(F4C)=Sof(O5C)=Sof(C9C)=FVAR(1)
5.a Aromatic/amide H refined with riding coordinates:
 C1C(H1C), C2C(H2C), C4C(H4C), C5C(H5C), C1A(H1A), C2A(H2A), C4A(H4A),
 C5A(H5A), C1B(H1B), C2B(H2B), C4B(H4B), C5B(H5B)
5.b Idealised Me refined as rotating group:
 C6C(H6CB,H6CC,H6CA), C7C(H7CA,H7CB,H7CC), C6A(H6AA,H6AB,H6AC), C7A(H7AB,H7AC,
 H7AA), C6B(H6BA,H6BB,H6BC), C7B(H7BA,H7BB,H7BC)
;
_shelx_shelxl_version_number 2014/7
_olex2_submission_special_instructions 'No special instructions were received'
_oxdiff_exptl_absorpt_empirical_details
;
Empirical correction (ABSPACK) includes:
- Absorption correction using spherical harmonics
- Frame scaling
;
_oxdiff_exptl_absorpt_empirical_full_max 1.652
_oxdiff_exptl_absorpt_empirical_full_min 0.504

loop_
_space_group_symop_operation_xyz
'x, y, z'
'-x, y, -z+1/2'
'x+1/2, y+1/2, z'
'-x+1/2, y+1/2, -z+1/2'
'-x, -y, -z'
'x, -y, z-1/2'
'-x+1/2, -y+1/2, -z'
'x+1/2, -y+1/2, z-1/2'

loop_
_atom_site_label
_atom_site_type_symbol
_atom_site_fract_x
_atom_site_fract_y
_atom_site_fract_z
_atom_site_U_iso_or_equiv
_atom_site_adp_type
_atom_site_occupancy
_atom_site_site_symmetry_order
_atom_site_calc_flag
_atom_site_refinement_flags_posn
_atom_site_refinement_flags_adp
_atom_site_refinement_flags_occupancy
_atom_site_disorder_assembly
_atom_site_disorder_group
S1C S 0.61303(3) 0.76396(6) 0.53597(2) 0.02405(16) Uani 1 1 d . . . . .
F1C F 0.72670(9) 0.7737(3) 0.54923(6) 0.0564(6) Uani 1 1 d . . . . .
F2C F 0.68108(8) 0.6627(2) 0.50281(5) 0.0446(4) Uani 1 1 d . . . . .
F3C F 0.67813(9) 0.8778(2) 0.50253(6) 0.0470(4) Uani 1 1 d . . . . .
O1C O 0.61425(9) 0.63852(19) 0.55235(5) 0.0318(4) Uani 1 1 d . . . . .
O2C O 0.61050(9) 0.88863(19) 0.55209(5) 0.0310(4) Uani 1 1 d . . . . .
N1C N 0.55887(10) 0.76136(18) 0.49790(5) 0.0200(4) Uani 1 1 d . . . . .
N2C N 0.43400(13) 0.7542(2) 0.40214(7) 0.0398(6) Uani 1 1 d . . . . .
C1C C 0.53484(11) 0.6410(2) 0.48372(6) 0.0225(5) Uani 1 1 d . . . . .
H1C H 0.5485 0.5621 0.4956 0.027 Uiso 1 1 calc R . . . .
C2C C 0.49189(12) 0.6364(2) 0.45288(6) 0.0252(5) Uani 1 1 d . . . . .
H2C H 0.4751 0.5547 0.4441 0.030 Uiso 1 1 calc R . . . .
C3C C 0.47199(13) 0.7563(2) 0.43357(7) 0.0266(5) Uani 1 1 d . . . . .
C4C C 0.49693(11) 0.8791(2) 0.44965(6) 0.0242(5) Uani 1 1 d . . . . .
H4C H 0.4841 0.9596 0.4383 0.029 Uiso 1 1 calc R . . . .
C5C C 0.53875(11) 0.8797(2) 0.48099(6) 0.0218(4) Uani 1 1 d . . . . .
H5C H 0.5541 0.9604 0.4912 0.026 Uiso 1 1 calc R . . . .
C6C C 0.40933(19) 0.6283(4) 0.38481(10) 0.0594(11) Uani 1 1 d . . . . .
H6CB H 0.3885 0.6456 0.3609 0.089 Uiso 1 1 calc GR . . . .
H6CC H 0.3824 0.5910 0.3958 0.089 Uiso 1 1 calc GR . . . .
H6CA H 0.4411 0.5663 0.3865 0.089 Uiso 1 1 calc GR . . . .
C7C C 0.41947(17) 0.8777(4) 0.38125(8) 0.0491(8) Uani 1 1 d . . . . .
H7CA H 0.4013 0.9409 0.3927 0.074 Uiso 1 1 calc GR . . . .
H7CB H 0.3924 0.8571 0.3588 0.074 Uiso 1 1 calc GR . . . .
H7CC H 0.4552 0.9154 0.3787 0.074 Uiso 1 1 calc GR . . . .
C8C C 0.67951(13) 0.7692(3) 0.52146(9) 0.0353(6) Uani 1 1 d . . . . .
S1A S 0.94444(3) 0.74033(5) 0.19803(2) 0.02095(15) Uani 1 1 d . . . . .
F1A F 1.05548(8) 0.7533(2) 0.20372(6) 0.0485(5) Uani 1 1 d . . . . .
F2A F 1.00323(8) 0.64790(19) 0.15825(5) 0.0423(4) Uani 1 1 d . . . . .
F3A F 0.99919(8) 0.86259(19) 0.16002(5) 0.0417(4) Uani 1 1 d . . . . .
O1A O 0.94952(8) 0.6123(2) 0.21376(5) 0.0310(4) Uani 1 1 d . . . . .
O2A O 0.94501(8) 0.86187(19) 0.21599(5) 0.0288(4) Uani 1 1 d . . . . .
N1A N 0.88435(9) 0.73910(18) 0.16321(5) 0.0186(4) Uani 1 1 d . . . . .
N2A N 0.73184(12) 0.7350(2) 0.08061(7) 0.0350(6) Uani 1 1 d . . . . .
C1A C 0.86414(10) 0.6193(2) 0.14628(6) 0.0205(4) Uani 1 1 d . . . . .
H1A H 0.8852 0.5409 0.1539 0.025 Uiso 1 1 calc R . . . .
C2A C 0.81458(11) 0.6160(2) 0.11903(6) 0.0238(5) Uani 1 1 d . . . . .
H2A H 0.8020 0.5354 0.1078 0.029 Uiso 1 1 calc R . . . .
C3A C 0.78064(12) 0.7355(2) 0.10693(7) 0.0256(5) Uani 1 1 d . . . . .
C4A C 0.80409(11) 0.8571(2) 0.12474(7) 0.0260(5) Uani 1 1 d . . . . .
H4A H 0.7841 0.9371 0.1175 0.031 Uiso 1 1 calc R . . . .
C5A C 0.85405(10) 0.8575(2) 0.15151(6) 0.0218(4) Uani 1 1 d . . . . .
H5A H 0.8687 0.9377 0.1624 0.026 Uiso 1 1 calc R . . . .
C6A C 0.70983(15) 0.6125(3) 0.06080(9) 0.0449(8) Uani 1 1 d . . . . .
H6AA H 0.7398 0.5778 0.0517 0.067 Uiso 1 1 calc GR . . . .
H6AB H 0.6746 0.6325 0.0421 0.067 Uiso 1 1 calc GR . . . .
H6AC H 0.7008 0.5471 0.0757 0.067 Uiso 1 1 calc GR . . . .
C7A C 0.69906(15) 0.8596(3) 0.06843(11) 0.0541(10) Uani 1 1 d . . . . .
H7AB H 0.6619 0.8392 0.0512 0.081 Uiso 1 1 calc GR . . . .
H7AC H 0.7222 0.9164 0.0585 0.081 Uiso 1 1 calc GR . . . .
H7AA H 0.6917 0.9044 0.0876 0.081 Uiso 1 1 calc GR . . . .
C8A C 1.00478(13) 0.7517(3) 0.17846(9) 0.0306(6) Uani 1 1 d . . . . .
S1B S 0.78289(3) 0.75681(5) 0.36008(2) 0.02086(15) Uani 1 1 d . . . . .
F1B F 0.89639(8) 0.75430(19) 0.37222(5) 0.0421(5) Uani 1 1 d . . . . .
F2B F 0.84814(7) 0.65046(18) 0.32545(5) 0.0372(4) Uani 1 1 d . . . . .
F3B F 0.84922(7) 0.86587(17) 0.32663(5) 0.0372(4) Uani 1 1 d . . . . .
O1B O 0.78333(8) 0.63243(19) 0.37675(5) 0.0290(4) Uani 1 1 d . . . . .
O2B O 0.78308(8) 0.88346(19) 0.37578(5) 0.0275(4) Uani 1 1 d . . . . .
N1B N 0.72709(9) 0.75418(18) 0.32244(6) 0.0195(4) Uani 1 1 d . . . . .
N2B N 0.57906(10) 0.7440(2) 0.23690(6) 0.0247(5) Uani 1 1 d . . . . .
C1B C 0.70641(10) 0.6329(2) 0.30703(6) 0.0205(4) Uani 1 1 d . . . . .
H1B H 0.7260 0.5544 0.3162 0.025 Uiso 1 1 calc R . . . .
C2B C 0.65823(10) 0.6279(2) 0.27881(6) 0.0211(4) Uani 1 1 d . . . . .
H2B H 0.6447 0.5456 0.2688 0.025 Uiso 1 1 calc R . . . .
C3B C 0.62726(11) 0.7473(2) 0.26388(6) 0.0197(5) Uani 1 1 d . . . . .
C4B C 0.65206(11) 0.8705(2) 0.27999(6) 0.0214(4) Uani 1 1 d . . . . .
H4B H 0.6346 0.9509 0.2707 0.026 Uiso 1 1 calc R . . . .
C5B C 0.70018(11) 0.8719(2) 0.30841(6) 0.0212(4) Uani 1 1 d . . . . .
H5B H 0.7153 0.9530 0.3186 0.025 Uiso 1 1 calc R . . . .
C6B C 0.55457(12) 0.6172(3) 0.22014(7) 0.0310(5) Uani 1 1 d . . . . .
H6BA H 0.5810 0.5802 0.2087 0.047 Uiso 1 1 calc GR . . . .
H6BB H 0.5164 0.6332 0.2034 0.047 Uiso 1 1 calc GR . . . .
H6BC H 0.5503 0.5556 0.2373 0.047 Uiso 1 1 calc GR . . . .
C7B C 0.55328(14) 0.8683(3) 0.21922(8) 0.0411(7) Uani 1 1 d . . . . .
H7BA H 0.5415 0.9247 0.2351 0.062 Uiso 1 1 calc GR . . . .
H7BB H 0.5192 0.8474 0.1998 0.062 Uiso 1 1 calc GR . . . .
H7BC H 0.5823 0.9137 0.2112 0.062 Uiso 1 1 calc GR . . . .
C8B C 0.84858(13) 0.7567(3) 0.34481(8) 0.0289(6) Uani 1 1 d . . . . .
O3C O 0.41736(11) 0.8313(2) 0.50336(5) 0.0398(5) Uani 1 1 d . . . . .
O4C O 0.39391(10) 0.6077(2) 0.51677(6) 0.0404(5) Uani 1 1 d . . . . .
S2C S 0.42812(3) 0.72799(7) 0.52845(2) 0.0265(2) Uani 0.922(3) 1 d D . P A 1
F6C F 0.40470(13) 0.7097(2) 0.58763(6) 0.0444(5) Uani 0.922(3) 1 d D . P A 1
F5C F 0.33883(11) 0.8117(3) 0.54760(7) 0.0674(8) Uani 0.922(3) 1 d D . P A 1
F4C F 0.42144(16) 0.9065(2) 0.57407(7) 0.0708(9) Uani 0.922(3) 1 d D . P A 1
O5C O 0.48894(11) 0.7017(4) 0.54746(7) 0.0539(7) Uani 0.922(3) 1 d D . P A 1
C9C C 0.39600(15) 0.7915(3) 0.56086(8) 0.0335(6) Uani 0.922(3) 1 d D . P A 1
S2D S 0.3937(4) 0.7445(6) 0.52734(17) 0.015(2) Uiso 0.078(3) 1 d D U P A 2
F4D F 0.4562(12) 0.8651(19) 0.5844(6) 0.067(9) Uiso 0.078(3) 1 d D U P A 2
F5D F 0.4969(7) 0.692(2) 0.5722(5) 0.047(6) Uiso 0.078(3) 1 d D U P A 2
F6D F 0.4227(8) 0.676(2) 0.5920(4) 0.020(5) Uiso 0.078(3) 1 d D U P A 2
O5D O 0.3395(8) 0.803(3) 0.5299(7) 0.042(7) Uiso 0.078(3) 1 d D U P A 2
C9D C 0.4448(8) 0.7442(19) 0.5710(4) 0.026(5) Uiso 0.078(3) 1 d D U P A 2
S2B S 0.59951(3) 0.74845(5) 0.36221(2) 0.02553(16) Uani 1 1 d . . . . .
F4B F 0.65056(11) 0.5834(2) 0.41301(5) 0.0562(5) Uani 1 1 d . . . . .
F5B F 0.60795(11) 0.75202(18) 0.42839(5) 0.0464(5) Uani 1 1 d . . . . .
F6B F 0.55512(12) 0.5908(2) 0.39915(6) 0.0660(7) Uani 1 1 d . . . . .
O3B O 0.65776(10) 0.8086(2) 0.37032(6) 0.0395(5) Uani 1 1 d . . . . .
O4B O 0.55247(10) 0.8433(2) 0.35750(6) 0.0458(6) Uani 1 1 d . . . . .
O5B O 0.58893(9) 0.6415(2) 0.33734(5) 0.0350(4) Uani 1 1 d . . . . .
C9B C 0.60329(15) 0.6647(3) 0.40254(8) 0.0392(6) Uani 1 1 d . . . . .
S2A S 0.72141(3) 0.74354(5) 0.19245(2) 0.02468(16) Uani 1 1 d . . . . .
F4A F 0.78891(10) 0.6270(2) 0.24901(5) 0.0511(5) Uani 1 1 d . . . . .
F5A F 0.83260(8) 0.7823(2) 0.22904(6) 0.0500(5) Uani 1 1 d . . . . .
F6A F 0.77030(8) 0.8321(2) 0.25601(5) 0.0531(5) Uani 1 1 d . . . . .
O3A O 0.74308(12) 0.6516(2) 0.17216(5) 0.0444(5) Uani 1 1 d . . . . .
O4A O 0.71817(9) 0.87912(19) 0.18059(7) 0.0453(6) Uani 1 1 d . . . . .
O5A O 0.67053(11) 0.6993(3) 0.20157(6) 0.0523(7) Uani 1 1 d . . . . .
C9A C 0.78075(14) 0.7464(3) 0.23380(8) 0.0328(6) Uani 1 1 d . . . . .

loop_
_atom_site_aniso_label
_atom_site_aniso_U_11
_atom_site_aniso_U_22
_atom_site_aniso_U_33
_atom_site_aniso_U_23
_atom_site_aniso_U_13
_atom_site_aniso_U_12
S1C 0.0211(3) 0.0250(3) 0.0219(3) -0.0004(2) 0.0006(2) 0.0026(2)
F1C 0.0229(9) 0.0878(16) 0.0509(12) -0.0105(11) 0.0004(8) -0.0004(9)
F2C 0.0361(9) 0.0480(10) 0.0526(11) -0.0098(9) 0.0181(8) 0.0068(8)
F3C 0.0418(9) 0.0466(10) 0.0579(12) 0.0017(9) 0.0231(8) -0.0091(8)
O1C 0.0312(9) 0.0316(10) 0.0262(9) 0.0069(7) -0.0007(7) 0.0054(8)
O2C 0.0324(9) 0.0313(9) 0.0235(9) -0.0069(7) -0.0001(7) 0.0002(7)
N1C 0.0215(10) 0.0184(9) 0.0169(9) 0.0004(7) 0.0014(8) 0.0012(7)
N2C 0.0413(15) 0.0380(14) 0.0269(13) 0.0017(9) -0.0085(11) -0.0007(10)
C1C 0.0300(12) 0.0138(10) 0.0236(11) -0.0002(8) 0.0080(9) 0.0006(9)
C2C 0.0316(12) 0.0211(11) 0.0218(11) -0.0021(9) 0.0066(9) -0.0021(9)
C3C 0.0304(13) 0.0244(12) 0.0233(13) 0.0006(9) 0.0057(11) 0.0006(9)
C4C 0.0301(12) 0.0189(10) 0.0232(11) 0.0047(8) 0.0076(9) 0.0042(9)
C5C 0.0279(11) 0.0141(10) 0.0240(11) 0.0012(8) 0.0086(9) 0.0019(8)
C6C 0.067(2) 0.052(2) 0.0376(17) -0.0062(15) -0.0154(16) -0.0110(18)
C7C 0.057(2) 0.0483(18) 0.0287(14) 0.0112(13) -0.0060(13) 0.0007(15)
C8C 0.0245(13) 0.0423(15) 0.0385(16) -0.0032(12) 0.0090(12) -0.0019(11)
S1A 0.0182(3) 0.0243(3) 0.0183(3) 0.00045(19) 0.0028(2) -0.00177(19)
F1A 0.0198(8) 0.0695(14) 0.0530(12) -0.0060(9) 0.0064(8) -0.0035(7)
F2A 0.0364(9) 0.0430(10) 0.0539(11) -0.0150(8) 0.0233(8) -0.0020(7)
F3A 0.0436(9) 0.0401(9) 0.0489(10) 0.0049(8) 0.0251(8) -0.0078(8)
O1A 0.0286(9) 0.0322(10) 0.0263(9) 0.0092(7) -0.0002(7) -0.0018(7)
O2A 0.0264(8) 0.0324(9) 0.0252(9) -0.0102(7) 0.0043(7) -0.0031(7)
N1A 0.0191(9) 0.0169(9) 0.0176(9) -0.0010(6) 0.0024(8) -0.0008(7)
N2A 0.0318(12) 0.0270(11) 0.0369(14) 0.0048(9) -0.0028(10) -0.0026(9)
C1A 0.0238(10) 0.0140(10) 0.0233(11) 0.0007(8) 0.0067(8) 0.0000(8)
C2A 0.0265(11) 0.0178(10) 0.0249(11) -0.0007(8) 0.0047(9) -0.0043(9)
C3A 0.0268(12) 0.0221(11) 0.0248(12) 0.0037(9) 0.0034(10) -0.0026(9)
C4A 0.0271(11) 0.0171(10) 0.0317(12) 0.0010(9) 0.0058(10) 0.0021(9)
C5A 0.0238(10) 0.0144(10) 0.0261(11) -0.0019(8) 0.0058(9) 0.0012(8)
C6A 0.0438(16) 0.0353(15) 0.0407(16) 0.0059(13) -0.0089(13) -0.0120(13)
C7A 0.0391(16) 0.0369(16) 0.064(2) 0.0092(15) -0.0163(15) 0.0047(13)
C8A 0.0249(13) 0.0316(14) 0.0372(16) -0.0045(10) 0.0122(12) -0.0022(9)
S1B 0.0180(3) 0.0233(3) 0.0184(3) 0.00014(18) 0.0013(2) 0.00059(18)
F1B 0.0200(8) 0.0601(12) 0.0403(10) -0.0025(7) 0.0006(7) 0.0011(7)
F2B 0.0308(8) 0.0373(9) 0.0458(9) -0.0111(7) 0.0153(7) -0.0005(7)
F3B 0.0337(8) 0.0357(9) 0.0446(9) 0.0046(7) 0.0157(7) -0.0050(7)
O1B 0.0257(8) 0.0300(9) 0.0255(9) 0.0074(7) -0.0007(7) 0.0003(7)
O2B 0.0237(8) 0.0287(9) 0.0247(8) -0.0066(7) -0.0006(7) 0.0007(7)
N1B 0.0183(9) 0.0167(9) 0.0212(10) -0.0006(6) 0.0025(8) 0.0015(6)
N2B 0.0241(10) 0.0276(11) 0.0195(10) -0.0030(7) 0.0026(8) 0.0011(7)
C1B 0.0243(11) 0.0156(10) 0.0216(11) 0.0005(8) 0.0070(9) 0.0017(8)
C2B 0.0250(11) 0.0167(10) 0.0203(10) -0.0019(8) 0.0052(9) -0.0016(8)
C3B 0.0220(11) 0.0216(11) 0.0166(11) -0.0009(7) 0.0077(9) 0.0005(8)
C4B 0.0248(11) 0.0168(10) 0.0212(11) 0.0003(8) 0.0050(9) 0.0035(8)
C5B 0.0256(11) 0.0152(10) 0.0216(11) -0.0006(8) 0.0054(9) 0.0012(8)
C6B 0.0297(12) 0.0334(13) 0.0249(12) -0.0032(10) 0.0010(10) -0.0062(10)
C7B 0.0435(16) 0.0352(15) 0.0303(14) -0.0032(11) -0.0096(12) 0.0135(12)
C8B 0.0210(12) 0.0290(13) 0.0354(15) -0.0020(9) 0.0065(11) -0.0004(9)
O3C 0.0630(13) 0.0258(9) 0.0374(11) -0.0002(8) 0.0252(10) -0.0058(9)
O4C 0.0553(13) 0.0256(9) 0.0398(11) -0.0027(8) 0.0141(9) -0.0005(9)
S2C 0.0270(4) 0.0292(4) 0.0248(4) -0.0022(2) 0.0102(3) 0.0005(3)
F6C 0.0611(15) 0.0424(12) 0.0390(11) 0.0086(9) 0.0290(11) 0.0099(12)
F5C 0.0526(14) 0.099(2) 0.0593(15) 0.0102(15) 0.0305(12) 0.0352(14)
F4C 0.135(3) 0.0375(11) 0.0642(15) -0.0238(11) 0.0660(17) -0.0314(15)
O5C 0.0321(12) 0.086(2) 0.0456(15) -0.0003(14) 0.0154(11) -0.0001(13)
C9C 0.0431(17) 0.0288(14) 0.0355(15) -0.0004(12) 0.0221(13) -0.0007(12)
S2B 0.0293(3) 0.0194(3) 0.0266(3) -0.00054(19) 0.0066(3) 0.0033(2)
F4B 0.0841(15) 0.0450(11) 0.0402(10) 0.0147(8) 0.0204(10) 0.0251(10)
F5B 0.0661(14) 0.0468(11) 0.0346(10) -0.0078(7) 0.0278(10) -0.0002(8)
F6B 0.0892(16) 0.0578(13) 0.0719(14) -0.0161(11) 0.0555(13) -0.0349(12)
O3B 0.0394(11) 0.0389(11) 0.0442(11) -0.0014(9) 0.0187(9) -0.0082(9)
O4B 0.0420(11) 0.0390(12) 0.0470(12) -0.0091(9) -0.0001(9) 0.0202(10)
O5B 0.0441(11) 0.0277(9) 0.0331(10) -0.0023(8) 0.0117(8) 0.0043(8)
C9B 0.0533(17) 0.0336(14) 0.0370(15) -0.0036(12) 0.0232(13) -0.0029(13)
S2A 0.0307(3) 0.0197(3) 0.0280(3) -0.0040(2) 0.0153(3) -0.0044(2)
F4A 0.0691(13) 0.0471(11) 0.0350(9) 0.0107(8) 0.0132(9) 0.0000(9)
F5A 0.0246(8) 0.0698(13) 0.0578(12) 0.0131(10) 0.0163(8) 0.0012(8)
F6A 0.0388(9) 0.0690(14) 0.0476(11) -0.0331(10) 0.0074(8) -0.0003(9)
O3A 0.0763(16) 0.0333(10) 0.0288(10) 0.0035(8) 0.0235(10) 0.0219(11)
O4A 0.0351(10) 0.0186(9) 0.0733(16) 0.0022(9) 0.0037(10) -0.0011(8)
O5A 0.0403(12) 0.0863(19) 0.0336(11) -0.0113(12) 0.0160(9) -0.0343(13)
C9A 0.0313(14) 0.0353(15) 0.0361(16) -0.0035(10) 0.0167(12) -0.0009(10)

loop_
_atom_type_symbol
_atom_type_description
_atom_type_scat_dispersion_real
_atom_type_scat_dispersion_imag
_atom_type_scat_source
C C 0.0181 0.0091 'International Tables Vol C Tables 4.2.6.8 and 6.1.1.4'
H H 0.0000 0.0000 'International Tables Vol C Tables 4.2.6.8 and 6.1.1.4'
F F 0.0727 0.0534 'International Tables Vol C Tables 4.2.6.8 and 6.1.1.4'
N N 0.0311 0.0180 'International Tables Vol C Tables 4.2.6.8 and 6.1.1.4'
O O 0.0492 0.0322 'International Tables Vol C Tables 4.2.6.8 and 6.1.1.4'
S S 0.3331 0.5567 'International Tables Vol C Tables 4.2.6.8 and 6.1.1.4'

loop_
_exptl_crystal_face_index_h
_exptl_crystal_face_index_k
_exptl_crystal_face_index_l
_exptl_crystal_face_perp_dist
1 -6 2 0.1312
-1 6 -2 0.1312
-9 0 -15 0.0367
9 0 15 0.0367
-12 0 23 0.0238
12 0 -23 0.0148
5 6 8 0.1227
-5 -6 -8 0.1227

loop_
_geom_angle_atom_site_label_1
_geom_angle_atom_site_label_2
_geom_angle_atom_site_label_3
_geom_angle
O1C S1C O2C 124.10(13)
O1C S1C N1C 108.53(11)
O1C S1C C8C 106.22(13)
O2C S1C N1C 108.04(10)
O2C S1C C8C 106.51(13)
N1C S1C C8C 101.02(13)
C1C N1C S1C 119.84(16)
C5C N1C S1C 119.62(16)
C5C N1C C1C 120.5(2)
C3C N2C C6C 121.9(3)
C3C N2C C7C 120.7(2)
C6C N2C C7C 117.0(3)
N1C C1C H1C 119.6
C2C C1C N1C 120.9(2)
C2C C1C H1C 119.6
C1C C2C H2C 119.8
C1C C2C C3C 120.4(2)
C3C C2C H2C 119.8
N2C C3C C2C 121.9(2)
N2C C3C C4C 121.3(2)
C4C C3C C2C 116.8(2)
C3C C4C H4C 119.6
C5C C4C C3C 120.9(2)
C5C C4C H4C 119.6
N1C C5C H5C 119.8
C4C C5C N1C 120.4(2)
C4C C5C H5C 119.8
N2C C6C H6CB 109.5
N2C C6C H6CC 109.5
N2C C6C H6CA 109.5
H6CB C6C H6CC 109.5
H6CB C6C H6CA 109.5
H6CC C6C H6CA 109.5
N2C C7C H7CA 109.5
N2C C7C H7CB 109.5
N2C C7C H7CC 109.5
H7CA C7C H7CB 109.5
H7CA C7C H7CC 109.5
H7CB C7C H7CC 109.5
F1C C8C S1C 108.0(2)
F1C C8C F3C 109.3(3)
F2C C8C S1C 109.9(2)
F2C C8C F1C 110.6(3)
F2C C8C F3C 109.3(3)
F3C C8C S1C 109.7(2)
O1A S1A N1A 107.82(10)
O1A S1A C8A 106.31(12)
O2A S1A O1A 123.90(13)
O2A S1A N1A 108.21(10)
O2A S1A C8A 106.51(12)
N1A S1A C8A 101.95(13)
C1A N1A S1A 119.88(16)
C5A N1A S1A 119.88(16)
C5A N1A C1A 120.2(2)
C3A N2A C6A 121.6(2)
C3A N2A C7A 120.8(2)
C6A N2A C7A 117.5(3)
N1A C1A H1A 119.7
C2A C1A N1A 120.5(2)
C2A C1A H1A 119.7
C1A C2A H2A 119.5
C1A C2A C3A 121.0(2)
C3A C2A H2A 119.5
N2A C3A C2A 122.3(2)
N2A C3A C4A 121.3(2)
C4A C3A C2A 116.4(2)
C3A C4A H4A 119.4
C5A C4A C3A 121.2(2)
C5A C4A H4A 119.4
N1A C5A H5A 119.7
C4A C5A N1A 120.6(2)
C4A C5A H5A 119.7
N2A C6A H6AA 109.5
N2A C6A H6AB 109.5
N2A C6A H6AC 109.5
H6AA C6A H6AB 109.5
H6AA C6A H6AC 109.5
H6AB C6A H6AC 109.5
N2A C7A H7AB 109.5
N2A C7A H7AC 109.5
N2A C7A H7AA 109.5
H7AB C7A H7AC 109.5
H7AB C7A H7AA 109.5
H7AC C7A H7AA 109.5
F1A C8A S1A 107.9(2)
F1A C8A F2A 109.8(2)
F1A C8A F3A 109.8(2)
F2A C8A S1A 110.13(19)
F2A C8A F3A 109.3(3)
F3A C8A S1A 109.95(19)
O1B S1B O2B 124.96(13)
O1B S1B N1B 107.93(10)
O1B S1B C8B 106.12(12)
O2B S1B N1B 108.33(10)
O2B S1B C8B 105.43(12)
N1B S1B C8B 101.62(12)
C1B N1B S1B 119.53(15)
C5B N1B S1B 119.68(16)
C5B N1B C1B 120.7(2)
C3B N2B C6B 121.5(2)
C3B N2B C7B 120.5(2)
C7B N2B C6B 117.3(2)
N1B C1B H1B 119.8
C2B C1B N1B 120.4(2)
C2B C1B H1B 119.8
C1B C2B H2B 119.4
C1B C2B C3B 121.1(2)
C3B C2B H2B 119.4
N2B C3B C2B 122.0(2)
N2B C3B C4B 121.9(2)
C4B C3B C2B 116.1(2)
C3B C4B H4B 119.4
C5B C4B C3B 121.2(2)
C5B C4B H4B 119.4
N1B C5B H5B 119.8
C4B C5B N1B 120.4(2)
C4B C5B H5B 119.8
N2B C6B H6BA 109.5
N2B C6B H6BB 109.5
N2B C6B H6BC 109.5
H6BA C6B H6BB 109.5
H6BA C6B H6BC 109.5
H6BB C6B H6BC 109.5
N2B C7B H7BA 109.5
N2B C7B H7BB 109.5
N2B C7B H7BC 109.5
H7BA C7B H7BB 109.5
H7BA C7B H7BC 109.5
H7BB C7B H7BC 109.5
F1B C8B S1B 108.0(2)
F1B C8B F2B 109.5(2)
F1B C8B F3B 109.3(2)
F2B C8B S1B 110.40(18)
F2B C8B F3B 109.5(3)
F3B C8B S1B 110.09(18)
O3C S2C O4C 114.43(14)
O3C S2C O5C 116.63(17)
O3C S2C C9C 103.95(14)
O4C S2C C9C 102.16(14)
O5C S2C O4C 113.05(17)
O5C S2C C9C 104.42(16)
F6C C9C S2C 112.5(2)
F6C C9C F4C 105.5(3)
F5C C9C S2C 111.5(2)
F5C C9C F6C 108.1(3)
F5C C9C F4C 108.3(3)
F4C C9C S2C 110.7(2)
O3C S2D C9D 111.0(7)
O4C S2D O3C 108.4(5)
O4C S2D O5D 119.5(14)
O4C S2D C9D 103.2(7)
O5D S2D O3C 108.9(13)
O5D S2D C9D 105.5(12)
F4D C9D S2D 113.1(14)
F4D C9D F5D 106.2(16)
F5D C9D S2D 111.5(14)
F6D C9D S2D 110.8(13)
F6D C9D F4D 106.3(16)
F6D C9D F5D 108.7(15)
O3B S2B C9B 102.07(14)
O4B S2B O3B 113.71(14)
O4B S2B O5B 116.15(13)
O4B S2B C9B 104.24(15)
O5B S2B O3B 114.61(13)
O5B S2B C9B 103.76(13)
F4B C9B S2B 111.7(2)
F4B C9B F5B 106.7(3)
F5B C9B S2B 111.9(2)
F6B C9B S2B 111.2(2)
F6B C9B F4B 107.5(3)
F6B C9B F5B 107.7(2)
O3A S2A O4A 113.98(14)
O3A S2A O5A 115.38(16)
O3A S2A C9A 103.20(14)
O4A S2A O5A 114.62(17)
O4A S2A C9A 103.90(13)
O5A S2A C9A 103.65(14)
F4A C9A S2A 111.9(2)
F4A C9A F5A 107.3(2)
F5A C9A S2A 110.4(2)
F6A C9A S2A 112.6(2)
F6A C9A F4A 107.3(3)
F6A C9A F5A 107.1(2)

loop_
_geom_bond_atom_site_label_1
_geom_bond_atom_site_label_2
_geom_bond_distance
S1C O1C 1.4166(19)
S1C O2C 1.4185(19)
S1C N1C 1.675(2)
S1C C8C 1.843(3)
F1C C8C 1.319(4)
F2C C8C 1.315(4)
F3C C8C 1.325(4)
N1C C1C 1.379(3)
N1C C5C 1.377(3)
N2C C3C 1.314(4)
N2C C6C 1.472(4)
N2C C7C 1.478(4)
C1C H1C 0.9300
C1C C2C 1.347(3)
C2C H2C 0.9300
C2C C3C 1.431(3)
C3C C4C 1.430(3)
C4C H4C 0.9300
C4C C5C 1.349(3)
C5C H5C 0.9300
C6C H6CB 0.9600
C6C H6CC 0.9600
C6C H6CA 0.9600
C7C H7CA 0.9600
C7C H7CB 0.9600
C7C H7CC 0.9600
S1A O1A 1.4194(19)
S1A O2A 1.4159(18)
S1A N1A 1.666(2)
S1A C8A 1.839(3)
F1A C8A 1.315(4)
F2A C8A 1.317(3)
F3A C8A 1.322(3)
N1A C1A 1.391(3)
N1A C5A 1.390(3)
N2A C3A 1.308(4)
N2A C6A 1.470(4)
N2A C7A 1.471(4)
C1A H1A 0.9300
C1A C2A 1.341(3)
C2A H2A 0.9300
C2A C3A 1.439(3)
C3A C4A 1.437(3)
C4A H4A 0.9300
C4A C5A 1.335(3)
C5A H5A 0.9300
C6A H6AA 0.9600
C6A H6AB 0.9600
C6A H6AC 0.9600
C7A H7AB 0.9600
C7A H7AC 0.9600
C7A H7AA 0.9600
S1B O1B 1.4150(19)
S1B O2B 1.4180(18)
S1B N1B 1.682(2)
S1B C8B 1.843(3)
F1B C8B 1.319(4)
F2B C8B 1.320(3)
F3B C8B 1.321(3)
N1B C1B 1.383(3)
N1B C5B 1.376(3)
N2B C3B 1.315(3)
N2B C6B 1.471(3)
N2B C7B 1.471(3)
C1B H1B 0.9300
C1B C2B 1.344(3)
C2B H2B 0.9300
C2B C3B 1.434(3)
C3B C4B 1.433(3)
C4B H4B 0.9300
C4B C5B 1.347(3)
C5B H5B 0.9300
C6B H6BA 0.9600
C6B H6BB 0.9600
C6B H6BC 0.9600
C7B H7BA 0.9600
C7B H7BB 0.9600
C7B H7BC 0.9600
O3C S2C 1.418(2)
O3C S2D 1.533(7)
O4C S2C 1.446(2)
O4C S2D 1.434(7)
S2C O5C 1.431(3)
S2C C9C 1.825(3)
F6C C9C 1.325(4)
F5C C9C 1.308(4)
F4C C9C 1.332(4)
S2D O5D 1.443(17)
S2D C9D 1.811(15)
F4D C9D 1.319(17)
F5D C9D 1.327(17)
F6D C9D 1.316(17)
S2B O3B 1.446(2)
S2B O4B 1.430(2)
S2B O5B 1.439(2)
S2B C9B 1.817(3)
F4B C9B 1.341(4)
F5B C9B 1.344(3)
F6B C9B 1.329(4)
S2A O3A 1.431(2)
S2A O4A 1.434(2)
S2A O5A 1.435(2)
S2A C9A 1.825(3)
F4A C9A 1.331(3)
F5A C9A 1.349(3)
F6A C9A 1.322(3)

loop_
_geom_torsion_atom_site_label_1
_geom_torsion_atom_site_label_2
_geom_torsion_atom_site_label_3
_geom_torsion_atom_site_label_4
_geom_torsion
S1C N1C C1C C2C -178.96(19)
S1C N1C C5C C4C 177.23(19)
O1C S1C N1C C1C -16.1(2)
O1C S1C N1C C5C 163.96(19)
O1C S1C C8C F1C -67.7(2)
O1C S1C C8C F2C 53.0(2)
O1C S1C C8C F3C 173.24(19)
O2C S1C N1C C1C -153.1(2)
O2C S1C N1C C5C 27.0(2)
O2C S1C C8C F1C 66.3(2)
O2C S1C C8C F2C -173.0(2)
O2C S1C C8C F3C -52.7(2)
N1C S1C C8C F1C 179.1(2)
N1C S1C C8C F2C -60.2(2)
N1C S1C C8C F3C 60.1(2)
N1C C1C C2C C3C 2.4(4)
N2C C3C C4C C5C -175.7(3)
C1C N1C C5C C4C -2.7(4)
C1C C2C C3C N2C 174.0(3)
C1C C2C C3C C4C -4.0(4)
C2C C3C C4C C5C 2.3(4)
C3C C4C C5C N1C 1.0(4)
C5C N1C C1C C2C 1.0(4)
C6C N2C C3C C2C 0.2(5)
C6C N2C C3C C4C 178.1(3)
C7C N2C C3C C2C -172.9(3)
C7C N2C C3C C4C 5.0(5)
C8C S1C N1C C1C 95.3(2)
C8C S1C N1C C5C -84.6(2)
S1A N1A C1A C2A 177.47(19)
S1A N1A C5A C4A -176.5(2)
O1A S1A N1A C1A -26.4(2)
O1A S1A N1A C5A 152.64(19)
O1A S1A C8A F1A -67.1(2)
O1A S1A C8A F2A 52.7(2)
O1A S1A C8A F3A 173.22(18)
O2A S1A N1A C1A -162.61(18)
O2A S1A N1A C5A 16.4(2)
O2A S1A C8A F1A 66.7(2)
O2A S1A C8A F2A -173.46(19)
O2A S1A C8A F3A -52.9(2)
N1A S1A C8A F1A -179.93(17)
N1A S1A C8A F2A -60.1(2)
N1A S1A C8A F3A 60.4(2)
N1A C1A C2A C3A -0.9(4)
N2A C3A C4A C5A -179.7(3)
C1A N1A C5A C4A 2.5(4)
C1A C2A C3A N2A -179.4(3)
C1A C2A C3A C4A 2.3(4)
C2A C3A C4A C5A -1.3(4)
C3A C4A C5A N1A -1.0(4)
C5A N1A C1A C2A -1.5(3)
C6A N2A C3A C2A -2.5(5)
C6A N2A C3A C4A 175.8(3)
C7A N2A C3A C2A -178.5(3)
C7A N2A C3A C4A -0.3(5)
C8A S1A N1A C1A 85.3(2)
C8A S1A N1A C5A -95.7(2)
S1B N1B C1B C2B 173.52(18)
S1B N1B C5B C4B -174.03(19)
O1B S1B N1B C1B -23.7(2)
O1B S1B N1B C5B 152.4(2)
O1B S1B C8B F1B -65.3(2)
O1B S1B C8B F2B 54.5(2)
O1B S1B C8B F3B 175.44(18)
O2B S1B N1B C1B -161.59(19)
O2B S1B N1B C5B 14.5(2)
O2B S1B C8B F1B 69.04(19)
O2B S1B C8B F2B -171.21(18)
O2B S1B C8B F3B -50.3(2)
N1B S1B C8B F1B -178.01(17)
N1B S1B C8B F2B -58.3(2)
N1B S1B C8B F3B 62.7(2)
N1B C1B C2B C3B 0.3(4)
N2B C3B C4B C5B 177.5(2)
C1B N1B C5B C4B 2.0(4)
C1B C2B C3B N2B -178.0(2)
C1B C2B C3B C4B 2.3(4)
C2B C3B C4B C5B -2.8(4)
C3B C4B C5B N1B 0.7(4)
C5B N1B C1B C2B -2.6(4)
C6B N2B C3B C2B -0.9(4)
C6B N2B C3B C4B 178.8(2)
C7B N2B C3B C2B -171.3(3)
C7B N2B C3B C4B 8.5(4)
C8B S1B N1B C1B 87.7(2)
C8B S1B N1B C5B -96.2(2)
O3C S2C C9C F6C -176.7(2)
O3C S2C C9C F5C 61.6(3)
O3C S2C C9C F4C -59.0(3)
O3C S2D C9D F4D 57.0(17)
O3C S2D C9D F5D -62.6(16)
O3C S2D C9D F6D 176.3(13)
O4C S2C C9C F6C 64.0(3)
O4C S2C C9C F5C -57.7(3)
O4C S2C C9C F4C -178.3(3)
O4C S2D C9D F4D 173.0(15)
O4C S2D C9D F5D 53.4(16)
O4C S2D C9D F6D -67.7(15)
O5C S2C C9C F6C -54.0(3)
O5C S2C C9C F5C -175.6(3)
O5C S2C C9C F4C 63.7(3)
O5D S2D C9D F4D -61(2)
O5D S2D C9D F5D 179.6(19)
O5D S2D C9D F6D 58(2)
O3B S2B C9B F4B -53.6(2)
O3B S2B C9B F5B 66.0(3)
O3B S2B C9B F6B -173.6(2)
O4B S2B C9B F4B -172.1(2)
O4B S2B C9B F5B -52.6(3)
O4B S2B C9B F6B 67.8(2)
O5B S2B C9B F4B 65.8(2)
O5B S2B C9B F5B -174.6(2)
O5B S2B C9B F6B -54.2(2)
O3A S2A C9A F4A -62.2(2)
O3A S2A C9A F5A 57.2(2)
O3A S2A C9A F6A 176.9(2)
O4A S2A C9A F4A 178.6(2)
O4A S2A C9A F5A -62.0(2)
O4A S2A C9A F6A 57.7(3)
O5A S2A C9A F4A 58.5(3)
O5A S2A C9A F5A 177.9(2)
O5A S2A C9A F6A -62.4(3)

loop_
_exptl_oxdiff_crystal_face_indexfrac_h
_exptl_oxdiff_crystal_face_indexfrac_k
_exptl_oxdiff_crystal_face_indexfrac_l
_exptl_oxdiff_crystal_face_x
_exptl_oxdiff_crystal_face_y
_exptl_oxdiff_crystal_face_z
0.9999 -6.0000 1.9963 0.0025 0.8555 -0.3654
-0.9999 6.0000 -1.9963 -0.0025 -0.8555 0.3654
-8.9997 0.0001 -14.9989 -0.1362 0.2655 0.9372
8.9997 -0.0001 14.9989 0.1362 -0.2655 -0.9372
-12.0005 -0.0002 22.9978 -1.0044 -0.0618 -0.1990
12.0005 0.0002 -22.9978 1.0044 0.0618 0.1990
5.0000 5.9999 8.0029 0.0882 -1.0325 -0.2594
-5.0000 -5.9999 -8.0029 -0.0882 1.0325 0.2594
